data_4340870
loop_
_publ_author_name
'An, Tao'
'Orera, Alodia'
'Baikie, Tom'
'Herrin, Jason S.'
'Piltz, Ross O.'
'Slater, Peter R.'
'White, Tim J.'
'Sanju\'an, Mar\'ia L'

_publ_section_title
;
 Structural Study of the Apatite Nd8Sr2Si6O26 by Laue Neutron Diffraction
 and Single-Crystal Raman Spectroscopy.
;
_journal_issue 17
_journal_name_full 'Inorganic chemistry'
_journal_page_first 9416
_journal_page_last 9423
_journal_paper_doi 10.1021/ic501558r
_journal_volume 53
_journal_year 2014
_chemical_formula_iupac 'Nd8 Sr2 Si6 O26'
_chemical_formula_sum 'Nd7.977 O26 Si6 Sr2.023'
_chemical_formula_weight 1912.3
_chemical_melting_point ?
_chemical_name_systematic ' ?'
_space_group_IT_number 176
_symmetry_cell_setting hexagonal
_symmetry_Int_Tables_number 176
_symmetry_space_group_name_Hall '-P 6c'
_symmetry_space_group_name_H-M 'P 63/m'
_cell_angle_alpha 90
_cell_angle_beta 90
_cell_angle_gamma 120
_cell_formula_units_Z 1
_cell_length_a 9.5812(3)
_cell_length_b 9.5812(3)
_cell_length_c 7.0655(5)
_cell_measurement_reflns_used 774
_cell_measurement_temperature 100
_cell_measurement_theta_max 41.31
_cell_measurement_theta_min 3.79
_cell_volume 561.71(5)
_computing_data_collection 'MAATEL/ANSTO control program'
_computing_data_reduction "'argonne_boxes (Wilkinson et al., 1988) & LaueG (Piltz, 2011)'"
_diffrn_ambient_temperature 100
_diffrn_measured_fraction_theta_full 0.8
_diffrn_measured_fraction_theta_max 0.76
_diffrn_measurement_device 'Laue image-plate diffractometer'
_diffrn_measurement_device_type KOALA
_diffrn_measurement_method Laue
_diffrn_radiation_probe neutron
_diffrn_radiation_type neutron
_diffrn_radiation_wavelength 0.71069
_diffrn_reflns_av_R_equivalents 0.0405
_diffrn_reflns_av_sigmaI/netI 0.0547
_diffrn_reflns_limit_h_max 15
_diffrn_reflns_limit_h_min 0
_diffrn_reflns_limit_k_max 14
_diffrn_reflns_limit_k_min -13
_diffrn_reflns_limit_l_max 11
_diffrn_reflns_limit_l_min -12
_diffrn_reflns_number 2006
_diffrn_reflns_theta_full 32.34
_diffrn_reflns_theta_max 41.31
_diffrn_reflns_theta_min 3.79
_diffrn_source 'nuclear reactor'
_diffrn_source_details 'thermal neutrons, supermirror guides'
_diffrn_source_type "'OPAL reactor, ANSTO, Lucas Heights, Australia'"
_exptl_absorpt_coefficient_mu 0.029
_exptl_absorpt_correction_type multi-scan
_exptl_absorpt_process_details "'R.H. Blessing, Acta Crystallogr., Sect A 1995, 51, 33-38. '"
_exptl_crystal_colour 'violet under sunlight'
_exptl_crystal_density_diffrn 5.6515
_exptl_crystal_density_meas ?
_exptl_crystal_density_method 'not measured'
_exptl_crystal_description irregular
_exptl_crystal_F_000 847
_exptl_crystal_size_max 0.15
_exptl_crystal_size_mid 0.1
_exptl_crystal_size_min 0.08
_refine_diff_density_max 0.90
_refine_diff_density_min -0.95
_refine_ls_extinction_coef 2970(80)
_refine_ls_extinction_method 'B-C type 1 Gaussian isotropic (Becker & Coppens, 1974)'
_refine_ls_goodness_of_fit_gt 1.61
_refine_ls_goodness_of_fit_ref 1.48
_refine_ls_number_constraints 3
_refine_ls_number_parameters 41
_refine_ls_number_reflns 1016
_refine_ls_number_restraints 0
_refine_ls_R_factor_all 0.0567
_refine_ls_R_factor_gt 0.0300
_refine_ls_shift/su_max 0.0086
_refine_ls_shift/su_mean 0.0014
_refine_ls_structure_factor_coef F
_refine_ls_weighting_details w=1/(\s^2^(F)+0.0001F^2^)
_refine_ls_weighting_scheme sigma
_refine_ls_wR_factor_gt 0.0323
_refine_ls_wR_factor_ref 0.0344
_reflns_number_gt 774
_reflns_number_total 1016
_reflns_threshold_expression I>3\s(I)
_cod_data_source_file ic501558r_si_004.cif
_cod_data_source_block I
_cod_depositor_comments
;
The following automatic conversions were performed:

'_chemical_melting_point' value 'not measured' was changed to '?' -
the value is undefined or not given.

Automatic conversion script
Id: cif_fix_values 2281 2013-09-26 08:29:07Z andrius 

 Adding full bibliography for 4340870--4340871.cif.

The following automatic conversions were performed:

'_exptl_crystal_density_meas' value 'not measured' was changed to '?'
- the value is perceived as not measured.

Automatic conversion script
Id: cif_fix_values 3008 2015-01-20 13:52:24Z robertas 
;
_cod_database_code 4340870

loop_
_symmetry_equiv_pos_site_id
_symmetry_equiv_pos_as_xyz
1 x,y,z
2 -y,x-y,z
3 -x+y,-x,z
4 -x,-y,z+1/2
5 y,-x+y,z+1/2
6 x-y,x,z+1/2
7 -x,-y,-z
8 y,-x+y,-z
9 x-y,x,-z
10 x,y,-z+1/2
11 -y,x-y,-z+1/2
12 -x+y,-x,-z+1/2

loop_
_atom_site_label
_atom_site_type_symbol
_atom_site_fract_x
_atom_site_fract_y
_atom_site_fract_z
_atom_site_adp_type
_atom_site_U_iso_or_equiv
_atom_site_symmetry_multiplicity
_atom_site_occupancy
_atom_site_calc_flag
Nd1 Nd 0.333333 0.666667 -0.00015(9) Uani 0.00741(19) 4 0.49(5) d
Sr Sr 0.333333 0.666667 -0.00015(9) Uani 0.00741(19) 4 0.51(5) d
Nd2 Nd 0.01063(5) 0.24229(5) 0.25 Uani 0.00602(15) 6 1 d
Si Si 0.39829(10) 0.36985(10) 0.25 Uani 0.0065(3) 6 1 d
O1 O 0.31607(9) 0.48180(9) 0.25 Uani 0.0127(2) 6 1 d
O2 O 0.59438(8) 0.47298(8) 0.25 Uani 0.0117(2) 6 1 d
O3 O 0.34076(7) 0.25096(6) 0.06767(8) Uani 0.01397(19) 12 1 d
O4 O 0 0 0.25 Uani 0.0144(3) 2 1 d

loop_
_atom_site_aniso_label
_atom_site_aniso_type_symbol
_atom_site_aniso_U_11
_atom_site_aniso_U_22
_atom_site_aniso_U_33
_atom_site_aniso_U_12
_atom_site_aniso_U_13
_atom_site_aniso_U_23
Nd1 Nd 0.0091(2) 0.0091(2) 0.0040(3) 0.00455(11) 0 0
Sr Sr 0.0091(2) 0.0091(2) 0.0040(3) 0.00455(11) 0 0
Nd2 Nd 0.00628(18) 0.00642(19) 0.0051(2) 0.00294(15) 0 0
Si Si 0.0072(3) 0.0064(3) 0.0063(4) 0.0036(3) 0 0
O1 O 0.0166(3) 0.0127(3) 0.0134(3) 0.0109(2) 0 0
O2 O 0.0082(3) 0.0096(3) 0.0152(4) 0.0028(2) 0 0
O3 O 0.0231(3) 0.0115(2) 0.0084(3) 0.00938(19) -0.00608(18) -0.00280(16)
O4 O 0.0103(3) 0.0103(3) 0.0227(8) 0.00514(17) 0 0

loop_
_atom_type_symbol
_atom_type_scat_length_neutron
_atom_type_scat_source
Nd 7.690 International_Tables_Vol_C
Sr 7.020 International_Tables_Vol_C
Si 4.149 International_Tables_Vol_C
O 5.803 International_Tables_Vol_C

loop_
_geom_angle_atom_site_label_1
_geom_angle_atom_site_label_2
_geom_angle_atom_site_label_3
_geom_angle_site_symmetry_1
_geom_angle_site_symmetry_3
_geom_angle
Sr Nd1 O1 . . 0
Sr Nd1 O1 . 2_665 0
Sr Nd1 O1 . 3_565 0
Sr Nd1 O2 . 4_664 0
Sr Nd1 O2 . 5_564 0
Sr Nd1 O2 . 6_554 0
Sr Nd1 O3 . 7_665 0
Sr Nd1 O3 . 8_565 0
Sr Nd1 O3 . 9_555 0
O1 Nd1 O1 . 2_665 73.65(3)
O1 Nd1 O1 . 3_565 73.65(3)
O1 Nd1 O2 . 4_664 93.37(2)
O1 Nd1 O2 . 5_564 155.21(3)
O1 Nd1 O2 . 6_554 123.695(19)
O1 Nd1 O3 . 7_665 89.40(2)
O1 Nd1 O3 . 8_565 140.01(3)
O1 Nd1 O3 . 9_555 66.822(19)
O1 Nd1 O1 2_665 3_565 73.65(3)
O1 Nd1 O2 2_665 4_664 123.70(3)
O1 Nd1 O2 2_665 5_564 93.37(2)
O1 Nd1 O2 2_665 6_554 155.21(4)
O1 Nd1 O3 2_665 7_665 66.82(2)
O1 Nd1 O3 2_665 8_565 89.40(3)
O1 Nd1 O3 2_665 9_555 140.01(3)
O1 Nd1 O2 3_565 4_664 155.21(2)
O1 Nd1 O2 3_565 5_564 123.70(3)
O1 Nd1 O2 3_565 6_554 93.37(3)
O1 Nd1 O3 3_565 7_665 140.01(3)
O1 Nd1 O3 3_565 8_565 66.82(2)
O1 Nd1 O3 3_565 9_555 89.40(2)
O2 Nd1 O2 4_664 5_564 76.09(3)
O2 Nd1 O2 4_664 6_554 76.09(3)
O2 Nd1 O3 4_664 7_665 58.315(19)
O2 Nd1 O3 4_664 8_565 125.51(3)
O2 Nd1 O3 4_664 9_555 65.92(2)
O2 Nd1 O2 5_564 6_554 76.09(2)
O2 Nd1 O3 5_564 7_665 65.92(3)
O2 Nd1 O3 5_564 8_565 58.31(3)
O2 Nd1 O3 5_564 9_555 125.51(3)
O2 Nd1 O3 6_554 7_665 125.51(3)
O2 Nd1 O3 6_554 8_565 65.92(2)
O2 Nd1 O3 6_554 9_555 58.31(2)
O3 Nd1 O3 7_665 8_565 117.261(17)
O3 Nd1 O3 7_665 9_555 117.26(2)
O3 Nd1 O3 8_565 9_555 117.26(2)
Nd1 Sr O1 . . 0
Nd1 Sr O1 . 2_665 0
Nd1 Sr O1 . 3_565 0
Nd1 Sr O2 . 4_664 0
Nd1 Sr O2 . 5_564 0
Nd1 Sr O2 . 6_554 0
Nd1 Sr O3 . 7_665 0
Nd1 Sr O3 . 8_565 0
Nd1 Sr O3 . 9_555 0
O1 Sr O1 . 2_665 73.65(3)
O1 Sr O1 . 3_565 73.65(3)
O1 Sr O2 . 4_664 93.37(2)
O1 Sr O2 . 5_564 155.21(3)
O1 Sr O2 . 6_554 123.695(19)
O1 Sr O3 . 7_665 89.40(2)
O1 Sr O3 . 8_565 140.01(3)
O1 Sr O3 . 9_555 66.822(19)
O1 Sr O1 2_665 3_565 73.65(3)
O1 Sr O2 2_665 4_664 123.70(3)
O1 Sr O2 2_665 5_564 93.37(2)
O1 Sr O2 2_665 6_554 155.21(4)
O1 Sr O3 2_665 7_665 66.82(2)
O1 Sr O3 2_665 8_565 89.40(3)
O1 Sr O3 2_665 9_555 140.01(3)
O1 Sr O2 3_565 4_664 155.21(2)
O1 Sr O2 3_565 5_564 123.70(3)
O1 Sr O2 3_565 6_554 93.37(3)
O1 Sr O3 3_565 7_665 140.01(3)
O1 Sr O3 3_565 8_565 66.82(2)
O1 Sr O3 3_565 9_555 89.40(2)
O2 Sr O2 4_664 5_564 76.09(3)
O2 Sr O2 4_664 6_554 76.09(3)
O2 Sr O3 4_664 7_665 58.315(19)
O2 Sr O3 4_664 8_565 125.51(3)
O2 Sr O3 4_664 9_555 65.92(2)
O2 Sr O2 5_564 6_554 76.09(2)
O2 Sr O3 5_564 7_665 65.92(3)
O2 Sr O3 5_564 8_565 58.31(3)
O2 Sr O3 5_564 9_555 125.51(3)
O2 Sr O3 6_554 7_665 125.51(3)
O2 Sr O3 6_554 8_565 65.92(2)
O2 Sr O3 6_554 9_555 58.31(2)
O3 Sr O3 7_665 8_565 117.261(17)
O3 Sr O3 7_665 9_555 117.26(2)
O3 Sr O3 8_565 9_555 117.26(2)
O1 Nd2 O2 . 3_565 98.33(3)
O1 Nd2 O3 . 2_555 147.132(18)
O1 Nd2 O3 . 6_555 70.577(18)
O1 Nd2 O3 . 9_555 70.577(18)
O1 Nd2 O3 . 11_555 147.132(18)
O1 Nd2 O4 . . 110.39(3)
O2 Nd2 O3 3_565 2_555 72.00(3)
O2 Nd2 O3 3_565 6_555 84.95(3)
O2 Nd2 O3 3_565 9_555 84.95(3)
O2 Nd2 O3 3_565 11_555 72.00(3)
O2 Nd2 O4 3_565 . 151.27(2)
O3 Nd2 O3 2_555 6_555 136.70(3)
O3 Nd2 O3 2_555 9_555 77.21(2)
O3 Nd2 O3 2_555 11_555 61.15(2)
O3 Nd2 O4 2_555 . 83.38(2)
O3 Nd2 O3 6_555 9_555 137.81(2)
O3 Nd2 O3 6_555 11_555 77.21(2)
O3 Nd2 O4 6_555 . 104.18(2)
O3 Nd2 O3 9_555 11_555 136.70(3)
O3 Nd2 O4 9_555 . 104.18(2)
O3 Nd2 O4 11_555 . 83.38(2)
O1 Si O2 . . 113.23(6)
O1 Si O3 . . 111.00(5)
O1 Si O3 . 10_555 111.00(5)
O2 Si O3 . . 108.06(5)
O2 Si O3 . 10_555 108.06(5)
O3 Si O3 . 10_555 105.11(5)
Nd1 O1 Nd1 . 10_555 92.41(3)
Nd1 O1 Sr . . 0.0(5)
Nd1 O1 Sr . 10_555 92.41(3)
Nd1 O1 Nd2 . . 105.70(3)
Nd1 O1 Si . . 126.91(3)
Nd1 O1 O1 . 2_665 53.176(19)
Nd1 O1 O1 . 3_565 53.18(2)
Nd1 O1 O2 . . 108.12(2)
Nd1 O1 O3 . . 104.417(17)
Nd1 O1 O3 . 6_555 130.65(5)
Nd1 O1 O3 . 9_555 63.177(18)
Nd1 O1 O3 . 10_555 160.99(4)
Nd1 O1 Sr 10_555 . 92.41(3)
Nd1 O1 Sr 10_555 10_555 0.0(5)
Nd1 O1 Nd2 10_555 . 105.70(3)
Nd1 O1 Si 10_555 . 126.91(3)
Nd1 O1 O1 10_555 2_665 53.176(19)
Nd1 O1 O1 10_555 3_565 53.18(2)
Nd1 O1 O2 10_555 . 108.12(2)
Nd1 O1 O3 10_555 . 160.99(4)
Nd1 O1 O3 10_555 6_555 63.177(18)
Nd1 O1 O3 10_555 9_555 130.65(5)
Nd1 O1 O3 10_555 10_555 104.417(17)
Sr O1 Sr . 10_555 92.41(3)
Sr O1 Nd2 . . 105.70(3)
Sr O1 Si . . 126.91(3)
Sr O1 O1 . 2_665 53.176(19)
Sr O1 O1 . 3_565 53.18(2)
Sr O1 O2 . . 108.12(2)
Sr O1 O3 . . 104.417(17)
Sr O1 O3 . 6_555 130.65(5)
Sr O1 O3 . 9_555 63.177(18)
Sr O1 O3 . 10_555 160.99(4)
Sr O1 Nd2 10_555 . 105.70(3)
Sr O1 Si 10_555 . 126.91(3)
Sr O1 O1 10_555 2_665 53.176(19)
Sr O1 O1 10_555 3_565 53.18(2)
Sr O1 O2 10_555 . 108.12(2)
Sr O1 O3 10_555 . 160.99(4)
Sr O1 O3 10_555 6_555 63.177(18)
Sr O1 O3 10_555 9_555 130.65(5)
Sr O1 O3 10_555 10_555 104.417(17)
Nd2 O1 Si . . 96.78(4)
Nd2 O1 O1 . 2_665 143.01(5)
Nd2 O1 O1 . 3_565 83.01(3)
Nd2 O1 O2 . . 130.29(4)
Nd2 O1 O3 . . 78.51(2)
Nd2 O1 O3 . 6_555 50.545(15)
Nd2 O1 O3 . 9_555 50.545(15)
Nd2 O1 O3 . 10_555 78.51(2)
Si O1 O1 . 2_665 120.20(5)
Si O1 O1 . 3_565 179.80(4)
Si O1 O2 . . 33.50(3)
Si O1 O3 . . 34.56(2)
Si O1 O3 . 6_555 100.78(3)
Si O1 O3 . 9_555 100.78(3)
Si O1 O3 . 10_555 34.56(2)
O1 O1 O1 2_665 3_565 60.00(3)
O1 O1 O2 2_665 . 86.70(3)
O1 O1 O3 2_665 . 132.24(3)
O1 O1 O3 2_665 6_555 116.09(3)
O1 O1 O3 2_665 9_555 116.09(3)
O1 O1 O3 2_665 10_555 132.24(3)
O1 O1 O2 3_565 . 146.70(3)
O1 O1 O3 3_565 . 145.33(2)
O1 O1 O3 3_565 6_555 79.09(3)
O1 O1 O3 3_565 9_555 79.09(3)
O1 O1 O3 3_565 10_555 145.33(2)
O2 O1 O3 . . 58.54(3)
O2 O1 O3 . 6_555 119.80(3)
O2 O1 O3 . 9_555 119.80(3)
O2 O1 O3 . 10_555 58.54(3)
O3 O1 O3 . 6_555 109.77(3)
O3 O1 O3 . 9_555 66.49(3)
O3 O1 O3 . 10_555 57.69(3)
O3 O1 O3 6_555 9_555 99.61(3)
O3 O1 O3 6_555 10_555 66.49(3)
O3 O1 O3 9_555 10_555 109.77(3)
Nd1 O2 Nd1 4_665 7_665 89.27(3)
Nd1 O2 Sr 4_665 4_665 0.0(5)
Nd1 O2 Sr 4_665 7_665 89.27(3)
Nd1 O2 Nd2 4_665 2_665 115.29(2)
Nd1 O2 Si 4_665 . 102.62(4)
Nd1 O2 O1 4_665 . 123.652(19)
Nd1 O2 O3 4_665 . 107.61(3)
Nd1 O2 O3 4_665 3_665 99.06(3)
Nd1 O2 O3 4_665 10_555 67.32(2)
Nd1 O2 O3 4_665 12_665 62.622(19)
Nd1 O2 Sr 7_665 4_665 89.27(3)
Nd1 O2 Sr 7_665 7_665 0.0(5)
Nd1 O2 Nd2 7_665 2_665 115.29(2)
Nd1 O2 Si 7_665 . 102.62(4)
Nd1 O2 O1 7_665 . 123.652(19)
Nd1 O2 O3 7_665 . 67.32(2)
Nd1 O2 O3 7_665 3_665 62.622(19)
Nd1 O2 O3 7_665 10_555 107.61(3)
Nd1 O2 O3 7_665 12_665 99.06(3)
Sr O2 Sr 4_665 7_665 89.27(3)
Sr O2 Nd2 4_665 2_665 115.29(2)
Sr O2 Si 4_665 . 102.62(4)
Sr O2 O1 4_665 . 123.652(19)
Sr O2 O3 4_665 . 107.61(3)
Sr O2 O3 4_665 3_665 99.06(3)
Sr O2 O3 4_665 10_555 67.32(2)
Sr O2 O3 4_665 12_665 62.622(19)
Sr O2 Nd2 7_665 2_665 115.29(2)
Sr O2 Si 7_665 . 102.62(4)
Sr O2 O1 7_665 . 123.652(19)
Sr O2 O3 7_665 . 67.32(2)
Sr O2 O3 7_665 3_665 62.622(19)
Sr O2 O3 7_665 10_555 107.61(3)
Sr O2 O3 7_665 12_665 99.06(3)
Nd2 O2 Si 2_665 . 125.22(6)
Nd2 O2 O1 2_665 . 91.95(4)
Nd2 O2 O3 2_665 . 136.94(3)
Nd2 O2 O3 2_665 3_665 55.22(2)
Nd2 O2 O3 2_665 10_555 136.94(3)
Nd2 O2 O3 2_665 12_665 55.22(2)
Si O2 O1 . . 33.26(5)
Si O2 O3 . . 35.90(3)
Si O2 O3 . 3_665 153.629(17)
Si O2 O3 . 10_555 35.90(3)
Si O2 O3 . 12_665 153.629(17)
O1 O2 O3 . . 59.98(3)
O1 O2 O3 . 3_665 135.48(3)
O1 O2 O3 . 10_555 59.98(3)
O1 O2 O3 . 12_665 135.48(3)
O3 O2 O3 . 3_665 122.128(19)
O3 O2 O3 . 10_555 58.64(2)
O3 O2 O3 . 12_665 164.17(5)
O3 O2 O3 3_665 10_555 164.17(5)
O3 O2 O3 3_665 12_665 52.12(2)
O3 O2 O3 10_555 12_665 122.128(19)
Nd1 O3 Sr 7_665 7_665 0.0(5)
Nd1 O3 Nd2 7_665 3_555 102.24(3)
Nd1 O3 Nd2 7_665 5_554 101.43(3)
Nd1 O3 Si 7_665 . 89.88(4)
Nd1 O3 O1 7_665 . 112.93(2)
Nd1 O3 O1 7_665 5_554 50.00(2)
Nd1 O3 O2 7_665 . 54.36(2)
Nd1 O3 O2 7_665 2_655 51.460(19)
Nd1 O3 O3 7_665 10_555 99.63(3)
Sr O3 Nd2 7_665 3_555 102.24(3)
Sr O3 Nd2 7_665 5_554 101.43(3)
Sr O3 Si 7_665 . 89.88(4)
Sr O3 O1 7_665 . 112.93(2)
Sr O3 O1 7_665 5_554 50.00(2)
Sr O3 O2 7_665 . 54.36(2)
Sr O3 O2 7_665 2_655 51.460(19)
Sr O3 O3 7_665 10_555 99.63(3)
Nd2 O3 Nd2 3_555 5_554 116.52(2)
Nd2 O3 Si 3_555 . 96.78(4)
Nd2 O3 O1 3_555 . 114.24(3)
Nd2 O3 O1 3_555 5_554 97.65(3)
Nd2 O3 O2 3_555 . 107.97(3)
Nd2 O3 O2 3_555 2_655 52.78(2)
Nd2 O3 O3 3_555 10_555 59.425(18)
Nd2 O3 Si 5_554 . 141.01(6)
Nd2 O3 O1 5_554 . 108.67(4)
Nd2 O3 O1 5_554 5_554 58.88(3)
Nd2 O3 O2 5_554 . 133.41(2)
Nd2 O3 O2 5_554 2_655 132.49(3)
Nd2 O3 O3 5_554 10_555 158.90(4)
Si O3 O1 . . 34.44(5)
Si O3 O1 . 5_554 139.42(5)
Si O3 O2 . . 36.04(4)
Si O3 O2 . 2_655 83.30(5)
Si O3 O3 . 10_555 37.45(3)
O1 O3 O1 . 5_554 147.38(3)
O1 O3 O2 . . 61.48(3)
O1 O3 O2 . 2_655 117.60(3)
O1 O3 O3 . 10_555 61.15(2)
O1 O3 O2 5_554 . 103.39(3)
O1 O3 O2 5_554 2_655 75.89(3)
O1 O3 O3 5_554 10_555 139.80(4)
O2 O3 O2 . 2_655 67.39(3)
O2 O3 O3 . 10_555 60.679(17)
O2 O3 O3 2_655 10_555 63.94(2)
Nd2 O4 Nd2 . 2_555 120.00(2)
Nd2 O4 Nd2 . 3_555 120.000(16)
Nd2 O4 Nd2 2_555 3_555 120.00(2)

loop_
_geom_bond_atom_site_label_1
_geom_bond_atom_site_label_2
_geom_bond_site_symmetry_2
_geom_bond_distance
Nd1 Sr . 0
Nd1 O1 . 2.4486(8)
Nd1 O1 2_665 2.4486(7)
Nd1 O1 3_565 2.4486(10)
Nd1 O2 4_664 2.5125(8)
Nd1 O2 5_564 2.5125(7)
Nd1 O2 6_554 2.5125(9)
Nd1 O3 7_665 2.8525(7)
Nd1 O3 8_565 2.8525(10)
Nd1 O3 9_555 2.8525(6)
Sr O1 . 2.4486(8)
Sr O1 2_665 2.4486(7)
Sr O1 3_565 2.4486(10)
Sr O2 4_664 2.5125(8)
Sr O2 5_564 2.5125(7)
Sr O2 6_554 2.5125(9)
Sr O3 7_665 2.8525(7)
Sr O3 8_565 2.8525(10)
Sr O3 9_555 2.8525(6)
Nd2 O1 . 2.6673(7)
Nd2 O2 3_565 2.4554(13)
Nd2 O3 2_555 2.5327(6)
Nd2 O3 6_555 2.4057(6)
Nd2 O3 9_555 2.4057(6)
Nd2 O3 11_555 2.5327(6)
Nd2 O4 . 2.2722(6)
Si O1 . 1.6174(16)
Si O2 . 1.6278(10)
Si O3 . 1.6227(7)
Si O3 10_555 1.6227(7)
O1 O1 2_665 2.9352(12)
O1 O1 3_565 2.9352(17)
O1 O2 . 2.7098(13)
O1 O3 . 2.6702(11)
O1 O3 6_555 2.9384(8)
O1 O3 9_555 2.9384(8)
O1 O3 10_555 2.6702(11)
O2 O3 . 2.6307(7)
O2 O3 3_665 2.9327(9)
O2 O3 10_555 2.6307(7)
O2 O3 12_665 2.9327(9)
O3 O3 10_555 2.5765(8)
